data_2001193
loop_
_publ_author_name
'Nieto, J. M.'
'Salagre, P.'
'Medina, F.'
'Sueiras, J. E.'
'Solans, X.'

_publ_section_title
;
 Structure of Sr~3~V~10~O~28~.22H~2~O
;
_journal_issue 11
_journal_name_full 'Acta Crystallographica Section C'
_journal_page_first 1879
_journal_page_last 1881
_journal_paper_doi 10.1107/S0108270193003361
_journal_volume 49
_journal_year 1993
_chemical_formula_sum 'H44 O50 Sr3 V10'
_chemical_formula_weight 1616.60
_space_group_IT_number 15
_symmetry_cell_setting monoclinic
_symmetry_space_group_name_Hall '-C 2yc'
_symmetry_space_group_name_H-M 'C 1 2/c 1'
_atom_type_scat_source IntTabIV
_cell_angle_alpha 90.0
_cell_angle_beta 109.55(2)
_cell_angle_gamma 90.0
_cell_formula_units_Z 4
_cell_length_a 18.839(2)
_cell_length_b 12.7190(10)
_cell_length_c 18.743(2)
_cell_measurement_reflns_used 25
_cell_measurement_temperature 298
_cell_measurement_theta_max 14
_cell_measurement_theta_min 8
_cell_volume 4232.2(9)
_diffrn_measurement_device 'Philips PW-1100'
_diffrn_measurement_method \w
_diffrn_radiation_type MoK\a
_diffrn_radiation_wavelength 0.71069
_diffrn_reflns_av_R_equivalents 0.021
_diffrn_reflns_limit_h_max 24
_diffrn_reflns_limit_h_min -24
_diffrn_reflns_limit_k_max 17
_diffrn_reflns_limit_k_min 0
_diffrn_reflns_limit_l_max 26
_diffrn_reflns_limit_l_min 0
_diffrn_reflns_number 4300
_diffrn_reflns_theta_max 30
_diffrn_standards_decay_% 0
_diffrn_standards_interval_time 120
_diffrn_standards_number 3
_exptl_absorpt_coefficient_mu 6.383
_exptl_absorpt_correction_T_max 0.40
_exptl_absorpt_correction_T_min 0.37
_exptl_absorpt_correction_type DIFABS
_exptl_crystal_colour Ochre
_exptl_crystal_density_diffrn 2.536
_exptl_crystal_description Prism
_exptl_crystal_size_max 0.2
_exptl_crystal_size_mid 0.1
_exptl_crystal_size_min 0.1
_refine_diff_density_max 0.6
_refine_diff_density_min -0.4
_refine_ls_number_parameters 302
_refine_ls_number_reflns 3462
_refine_ls_R_factor_obs 0.031
_refine_ls_shift/esd_max 0.1
_refine_ls_structure_factor_coef F
_refine_ls_weighting_details 'w = [\s^2^F~o~+0.0016F~o~^2^]^-1^'
_refine_ls_weighting_scheme calc
_refine_ls_wR_factor_obs 0.033
_reflns_number_observed 3462
_reflns_observed_criterion I>2.5\s(I)
_cod_data_source_file mu1037.cif
_cod_data_source_block mu1037_structure_1_of_1
_cod_depositor_comments
;
The following automatic conversions were performed:

'_refine_ls_weighting_scheme' value '[\s^2^F~o~+0.0016F~o~^2^]^-1^'
was changed to 'calc'. New tag '_refine_ls_weighting_details' was
created. The value of the new tag was set to 'w =
[\s^2^F~o~+0.0016F~o~^2^]^-1^'.

Automatic conversion script
Id: cif_fix_values 3143 2015-03-26 13:38:13Z robertas 
;
_cod_original_cell_volume 4232.0(10)
_cod_database_code 2001193

loop_
_symmetry_equiv_pos_as_xyz
x,y,z
-x,-y,-z
-x,y,1/2-z
x,-y,1/2+z
1/2+x,1/2+y,z
1/2-x,1/2-y,-z
1/2-x,1/2+y,1/2-z
1/2+x,1/2-y,1/2+z

loop_
_atom_site_label
_atom_site_fract_x
_atom_site_fract_y
_atom_site_fract_z
Sr(1) .0 .04562(4) .25000
Sr(2) .13040(2) .65750(2) .07854(2)
V(1) .16755(3) .78506(4) .44031(3)
V(2) .31573(3) .84172(4) .40721(3)
V(3) .20664(3) .66805(4) .31428(3)
V(4) .36075(3) .60532(4) .42538(3)
V(5) .21578(3) .54841(4) .46104(3)
O(1) .26410(10) .7015(2) .44270(10)
O(2) .22980(10) .8995(2) .43350(10)
O(3) .14550(10) .6540(2) .47810(10)
O(4) .13070(10) .7577(2) .34780(10)
O(5) .25150(10) .8015(2) .31530(10)
O(6) .38800(10) .7436(2) .41040(10)
O(7) .17020(10) .5600(2) .35830(10)
O(8) .29450(10) .5998(2) .32710(10)
O(9) .30510(10) .5026(2) .45470(10)
O(10) .10280(10) .8561(2) .46420(10)
O(11) .1589(2) .6541(2) .22650(10)
O(12) .3524(2) .9496(2) .3909(2)
O(13) .17880(10) .4421(2) .48120(10)
O(14) .4318(2) .5393(2) .4202(2)
O(15) .0241(2) .6384(2) -.0567(2)
O(16) .2242(3) .8355(4) .1623(3)
O(17) -.0053(2) .4179(2) -.0974(2)
O(18) .3247(2) .7092(2) .0024(2)
O(19) .0535(2) .8156(3) .0834(4)
O(20) .2736(2) .6283(4) .1331(2)
O(21) -.0686(2) 1.0645(4) .1116(2)
O(22) .0788(3) 1.2013(3) .2321(3)
O(23) .1314(2) .9767(3) .2564(3)
O(24) .0 .8457(6) .2500
O(25) .0737(3) .3791(3) .3128(3)
O(26) .0 .5866(7) .2500
H(23) .369(3) .532(4) .279(3)
H(17) .015(3) .588(4) .148(3)
H(25) .087(3) .749(4) -.232(3)
H(16) .297(3) .910(4) .179(3)
H(22) .620(3) .688(4) .173(3)

loop_
_geom_angle_atom_site_label_1
_geom_angle_atom_site_label_2
_geom_angle_atom_site_label_3
_geom_angle_site_symmetry_1
_geom_angle_site_symmetry_2
_geom_angle_site_symmetry_3
_geom_angle
_geom_angle_publ_flag
O(21) Sr(1) O(21) 3 . . 168.9(2) yes
O(21) Sr(1) O(22) 3 . . 86.6(2) yes
O(23) Sr(1) O(21) . . . 103.60(10) yes
O(23) Sr(1) O(22) . . . 71.40(10) yes
O(23) Sr(1) O(23) 3 . . 140.50(10) yes
O(24) Sr(1) O(22) . . . 140.60(10) yes
O(12) Sr(2) O(11) 7_545 . . 78.1(2) yes
O(13) Sr(2) O(12) 4_564 . 7_545 68.3(2) yes
O(15) Sr(2) O(12) . . 7_545 96.4(2) yes
O(17) Sr(2) O(11) 2_565 . . 74.6(2) yes
O(17) Sr(2) O(13) 2_565 . 4_564 116.40(10) yes
O(18) Sr(2) O(11) 6_565 . . 129.20(10) yes
O(18) Sr(2) O(13) 6_565 . 4_564 69.60(10) yes
O(18) Sr(2) O(17) 6_565 . 2_565 141.6(2) yes
O(19) Sr(2) O(12) . . 7_545 144.10(10) yes
O(19) Sr(2) O(15) . . . 81.20(10) yes
O(19) Sr(2) O(18) . . 6_565 78.60(10) yes
O(20) Sr(2) O(12) . . 7_545 74.9(2) yes
O(20) Sr(2) O(15) . . . 136.00(10) yes
O(20) Sr(2) O(18) . . 6_565 79.80(10) yes
O(22) Sr(1) O(21) . . . 84.9(2) yes
O(22) Sr(1) O(22) 3 . . 78.8(2) yes
O(21) Sr(1) O(23) 3 . . 80.2(2) yes
O(22) Sr(1) O(23) 3 . . 147.30(10) yes
O(24) Sr(1) O(21) . . . 95.50(10) yes
O(24) Sr(1) O(23) . . . 70.20(10) yes
O(13) Sr(2) O(11) 4_564 . . 136.6(2) yes
O(15) Sr(2) O(11) . . . 145.20(10) yes
O(15) Sr(2) O(13) . . 4_564 67.60(10) yes
O(17) Sr(2) O(12) 2_565 . 7_545 70.70(10) yes
O(17) Sr(2) O(15) 2_565 . . 71.20(10) yes
O(18) Sr(2) O(12) 6_565 . 7_545 136.30(10) yes
O(18) Sr(2) O(15) 6_565 . . 78.00(10) yes
O(19) Sr(2) O(11) . . . 83.80(10) yes
O(19) Sr(2) O(13) . . 4_564 139.00(10) yes
O(19) Sr(2) O(17) . . 2_565 74.70(10) yes
O(20) Sr(2) O(11) . . . 76.30(10) yes
O(20) Sr(2) O(13) . . 4_564 69.20(10) yes
O(20) Sr(2) O(17) . . 2_565 138.50(10) yes
O(20) Sr(2) O(19) . . . 130.20(10) yes

loop_
_geom_bond_atom_site_label_1
_geom_bond_atom_site_label_2
_geom_bond_site_symmetry_1
_geom_bond_site_symmetry_2
_geom_bond_distance
_geom_bond_publ_flag
O(21) Sr(1) . . 2.493(4) yes
O(22) Sr(1) . . 2.562(4) yes
O(23) Sr(1) . . 2.591(4) yes
O(24) Sr(1) . . 2.543(7) yes
O(11) Sr(2) . . 2.643(3) yes
O(15) Sr(2) . . 2.664(3) yes
O(19) Sr(2) . . 2.498(3) yes
O(20) Sr(2) . . 2.571(3) yes
O(17) Sr(2) 2_565 . 2.675(3) yes
O(13) Sr(2) 4_564 . 2.623(3) yes
O(18) Sr(2) 6_565 . 2.597(3) yes
O(12) Sr(2) 7_545 . 2.702(3) yes
O(1) V(1) . . 2.094(2) yes
O(2) V(1) . . 1.901(2) yes
O(3) V(1) . . 1.911(2) yes
O(4) V(1) . . 1.675(2) yes
O(10) V(1) . . 1.694(2) yes
O(1) V(1) 6_566 . 2.146(2) yes
O(1) V(2) . . 2.237(2) yes
O(2) V(2) . . 1.984(2) yes
O(5) V(2) . . 1.816(2) yes
O(6) V(2) . . 1.833(2) yes
O(12) V(2) . . 1.611(2) yes
O(3) V(2) 6_566 . 2.026(2) yes
O(1) V(3) . . 2.324(2) yes
O(4) V(3) . . 2.084(2) yes
O(5) V(3) . . 1.893(2) yes
O(7) V(3) . . 1.850(2) yes
O(8) V(3) . . 1.812(3) yes
O(11) V(3) . . 1.599(3) yes
O(1) V(4) . . 2.305(2) yes
O(6) V(4) . . 1.880(2) yes
O(8) V(4) . . 1.848(2) yes
O(9) V(4) . . 1.869(2) yes
O(14) V(4) . . 1.610(3) yes
O(10) V(4) 6_566 . 2.011(3) yes
O(1) V(5) . . 2.224(2) yes
O(3) V(5) . . 1.985(2) yes
O(7) V(5) . . 1.833(2) yes
O(9) V(5) . . 1.822(2) yes
O(13) V(5) . . 1.623(2) yes
O(2) V(5) 6_566 . 2.010(2) yes
